data_7227733
loop_
_publ_author_name
'Jiang, Lin'
'Liu, Bin'
'Zhao, Hao-Wen'
'Tian, Jin-Lei'
'Liu, Xin'
'Yan, Shi-Ping'

_publ_section_title
;
 Compartmental ligand approach for constructing 3d--4f heterometallic
 [CuII5LnIII2] clusters: synthesis and magnetostructural properties
;
_journal_issue 13
_journal_name_full CrystEngComm
_journal_page_first 1816
_journal_paper_doi 10.1039/C6CE02519F
_journal_volume 19
_journal_year 2017
_chemical_formula_moiety 'C46 H62 Cu5 Eu2 N4 O22, 2(F6 P), 2(C2 H6 O), 2(H2 O)'
_chemical_formula_sum 'C50 H78 Cu5 Eu2 F12 N4 O26 P2'
_chemical_formula_weight 2062.75
_space_group_crystal_system triclinic
_space_group_IT_number 2
_space_group_name_Hall '-P 1'
_space_group_name_H-M_alt 'P -1'
_symmetry_Int_Tables_number 2
_symmetry_space_group_name_Hall '-P 1'
_symmetry_space_group_name_H-M 'P -1'
_atom_sites_solution_primary direct
_audit_creation_date 2016-06-17
_audit_creation_method
;
Olex2 1.2
(compiled 2016.02.19 svn.r3266 for OlexSys, GUI svn.r5155)
;
_audit_update_record
;
2017-02-14 deposited with the CCDC.
2017-02-24 downloaded from the CCDC.
;
_cell_angle_alpha 63.43(3)
_cell_angle_beta 71.39(3)
_cell_angle_gamma 84.76(3)
_cell_formula_units_Z 1
_cell_length_a 9.5585(19)
_cell_length_b 14.859(3)
_cell_length_c 14.869(3)
_cell_measurement_reflns_used 6229
_cell_measurement_temperature 113.1500
_cell_measurement_theta_max 27.9064
_cell_measurement_theta_min 1.6620
_cell_volume 1786.7(9)
_computing_cell_refinement 'CrystalClear (Rigaku Inc., 2008)'
_computing_data_collection 'CrystalClear (Rigaku Inc., 2008)'
_computing_data_reduction 'CrystalClear (Rigaku Inc., 2008)'
_computing_molecular_graphics 'Olex2 (Dolomanov et al., 2009)'
_computing_publication_material 'Olex2 (Dolomanov et al., 2009)'
_computing_structure_refinement 'olex2.refine (Bourhis et al., 2015)'
_computing_structure_solution 'SIR2004 (Burla et al., 2007)'
_diffrn_ambient_temperature 113.1500
_diffrn_detector_area_resol_mean 28.5714
_diffrn_measured_fraction_theta_full 0.9946
_diffrn_measured_fraction_theta_max 0.9946
_diffrn_measurement_details
;
scan:
    Number of images: 180
               Slice: -110.0000 - 70.0000
         Image width: 1.0000
            Exp time: 2.0000
       Rotation axis: Omega
               Omega: 0.0000
                 Chi: 45.0000
                 Phi: 0.0000
                 XTD: 45.0661
              2theta: -19.8988
scan:
    Number of images: 150
               Slice: -110.0000 - 40.0000
         Image width: 1.0000
            Exp time: 2.0000
       Rotation axis: Omega
               Omega: 0.0000
                 Chi: 45.0000
                 Phi: 90.0000
                 XTD: 45.0661
              2theta: -19.8988
scan:
    Number of images: 100
               Slice: -110.0000 - -10.0000
         Image width: 1.0000
            Exp time: 2.0000
       Rotation axis: Omega
               Omega: 0.0000
                 Chi: 45.0000
                 Phi: 180.0000
                 XTD: 45.0661
              2theta: -19.8988
;
_diffrn_measurement_device
;
Saturn70 (4x4 bin mode)
;
_diffrn_measurement_device_details
;
AFC10: Fixed Chi 2 circle
;
_diffrn_measurement_device_type 'Bruker P4'
_diffrn_measurement_method dtprofit.ref
_diffrn_orient_matrix_type d*Trek
_diffrn_orient_matrix_UB_11 -0.0793
_diffrn_orient_matrix_UB_12 -0.0682
_diffrn_orient_matrix_UB_13 -0.0360
_diffrn_orient_matrix_UB_21 -0.0495
_diffrn_orient_matrix_UB_22 0.0558
_diffrn_orient_matrix_UB_23 -0.0107
_diffrn_orient_matrix_UB_31 0.0606
_diffrn_orient_matrix_UB_32 -0.0034
_diffrn_orient_matrix_UB_33 -0.0509
_diffrn_radiation_detector CCD
_diffrn_radiation_monochromator Confocal
_diffrn_radiation_type 'Mo K\a'
_diffrn_radiation_wavelength 0.71073
_diffrn_reflns_av_R_equivalents 0.0000
_diffrn_reflns_av_unetI/netI 0.0642
_diffrn_reflns_limit_h_max 11
_diffrn_reflns_limit_h_min -10
_diffrn_reflns_limit_k_max 17
_diffrn_reflns_limit_k_min -15
_diffrn_reflns_limit_l_max 17
_diffrn_reflns_limit_l_min 0
_diffrn_reflns_number 6272
_diffrn_reflns_theta_full 25.0084
_diffrn_reflns_theta_max 25.01
_diffrn_reflns_theta_min 1.66
_diffrn_source 'Rotating Anode'
_diffrn_source_current 16.0000
_diffrn_source_power 0.8000
_diffrn_source_voltage 50.0000
_exptl_absorpt_coefficient_mu 3.340
_exptl_absorpt_correction_T_max 1.0000
_exptl_absorpt_correction_T_min 0.4930
_exptl_absorpt_correction_type multi-scan
_exptl_crystal_colour Colorless
_exptl_crystal_density_diffrn 1.9168
_exptl_crystal_description Prism
_exptl_crystal_F_000 1025.5032
_exptl_crystal_size_max 0.2
_exptl_crystal_size_mid 0.2
_exptl_crystal_size_min 0.2
_refine_diff_density_max 1.0789
_refine_diff_density_min -1.7127
_refine_diff_density_rms 0.1606
_refine_ls_d_res_high 0.8406
_refine_ls_d_res_low 12.2528
_refine_ls_goodness_of_fit_ref 0.9553
_refine_ls_hydrogen_treatment mixed
_refine_ls_matrix_type full
_refine_ls_number_constraints 53
_refine_ls_number_parameters 488
_refine_ls_number_reflns 6272
_refine_ls_number_restraints 0
_refine_ls_restrained_S_all 0.9553
_refine_ls_R_factor_all 0.0387
_refine_ls_R_factor_gt 0.0333
_refine_ls_shift/su_max 0.0004
_refine_ls_shift/su_mean 0.0000
_refine_ls_structure_factor_coef Fsqd
_refine_ls_weighting_details 'w=1/[\s^2^(Fo^2^)+(0.0442P)^2^] where P=(Fo^2^+2Fc^2^)/3'
_refine_ls_weighting_scheme calc
_refine_ls_wR_factor_gt 0.0813
_refine_ls_wR_factor_ref 0.0833
_reflns_Friedel_coverage 0.0
_reflns_limit_h_max 11
_reflns_limit_h_min -10
_reflns_limit_k_max 17
_reflns_limit_k_min -15
_reflns_limit_l_max 17
_reflns_limit_l_min 0
_reflns_number_gt 5245
_reflns_number_total 6272
_reflns_threshold_expression I>=2u(I)
_cod_data_source_file c6ce02519f2.cif
_cod_data_source_block cueu_sq_d
_cod_depositor_comments
;
The following automatic conversions were performed:

'_exptl_absorpt_correction_type' value 'Multi-scan' changed to
'multi-scan' according to
/home/data/users/saulius/crontab/automatic-downloads/rss-feeds/RSC/lib/dictionaries/cif_core.dic
dictionary named 'cif_core.dic' version 2.4.2 from 2011-04-26.

Automatic conversion script
Id: cif_fix_values 4973 2017-02-22 13:04:09Z antanas 

 Adding full bibliography for 7227732--7227739.cif.
;
_cod_original_cell_volume 1786.8(9)
_cod_database_code 7227733
_diffrn_number_total 8406
_olex2_refinement_description
;
1. Fixed Uiso
 At 1.2 times of:
  All C(H) groups, All C(H,H) groups, All N(H) groups
 At 1.5 times of:
  All C(H,H,H) groups, All O(H) groups, All O(H,H) groups
2.a Free rotating group:
 O13(H13a,H13b)
2.b Ternary CH refined with riding coordinates:
 N2(H2), N1(H1), C10(H10)
2.c Secondary CH2 refined with riding coordinates:
 C11(H11a,H11b), C12(H12a,H12b), C24(H24a,H24b)
2.d Aromatic/amide H refined with riding coordinates:
 C16(H16), C4(H4), C5(H5), C6(H6a), C15(H15), C14(H14)
2.e Idealised Me refined as rotating group:
 C1(H1a,H1b,H1c), C19(H19a,H19b,H19c), C21(H21a,H21b,H21c), C23(H23a,H23b,
 H23c), C25(H25a,H25b,H25c)
2.f Idealised tetrahedral OH refined as rotating group:
 O12(H12)
;
_olex2_submission_special_instructions 'No special instructions were received'

loop_
_space_group_symop_id
_space_group_symop_operation_xyz
1 x,y,z
2 -x,-y,-z

loop_
_atom_site_label
_atom_site_type_symbol
_atom_site_fract_x
_atom_site_fract_y
_atom_site_fract_z
_atom_site_U_iso_or_equiv
_atom_site_adp_type
_atom_site_occupancy
_atom_site_site_symmetry_order
_atom_site_refinement_flags_posn
_atom_site_refinement_flags_adp
_atom_site_refinement_flags_occupancy
Eu1 Eu 0.34540(2) 0.631369(14) 0.640874(15) 0.01029(8) Uani 1.000000 1 . . .
Cu2 Cu 0.39986(5) 0.71823(3) 0.37895(4) 0.01128(13) Uani 1.000000 1 . . .
Cu3 Cu 0.5 0.5 0.5 0.01037(16) Uani 1.000000 2 S T P
Cu1 Cu 0.51105(5) 0.42151(3) 0.75448(4) 0.01113(12) Uani 1.000000 1 . . .
P1 P -0.23932(16) 0.90211(10) 0.83422(11) 0.0344(3) Uani 1.000000 1 . . .
C1 C 0.1080(5) 0.7305(3) 0.8129(3) 0.0199(10) Uani 1.000000 1 . . .
H1a H 0.1363(18) 0.7615(14) 0.8495(18) 0.0299(15) Uiso 1.000000 1 GR . .
H1b H 0.112(2) 0.7807(11) 0.7432(3) 0.0299(15) Uiso 1.000000 1 GR . .
H1c H 0.0093(6) 0.7003(4) 0.8513(18) 0.0299(15) Uiso 1.000000 1 GR . .
C2 C 0.3401(5) 0.5166(3) 0.8881(3) 0.0130(9) Uani 1.000000 1 . . .
O3 O 0.3618(3) 0.67508(19) 0.2838(2) 0.0121(6) Uani 1.000000 1 . . .
O7 O 0.3371(3) 0.5864(2) 0.5048(2) 0.0110(6) Uani 1.000000 1 . . .
O6 O 0.5414(4) 0.5267(2) 0.6061(2) 0.0131(7) Uani 1.000000 1 . . .
O5 O 0.5020(3) 0.7671(2) 0.6273(2) 0.0153(6) Uani 1.000000 1 . . .
O1 O 0.2087(3) 0.65387(19) 0.8048(2) 0.0149(6) Uani 1.000000 1 . . .
O4 O 0.4923(3) 0.73993(19) 0.4678(2) 0.0127(6) Uani 1.000000 1 . . .
N2 N 0.4789(4) 0.8492(2) 0.2552(3) 0.0145(8) Uani 1.000000 1 . . .
H2 H 0.4145(4) 0.8969(2) 0.2609(3) 0.0174(9) Uiso 1.000000 1 R . .
O9 O 0.1712(3) 0.4958(2) 0.7296(2) 0.0175(7) Uani 1.000000 1 . . .
N1 N 0.5005(4) 0.3284(2) 0.9039(3) 0.0133(8) Uani 1.000000 1 . . .
H1 H 0.4170(4) 0.2873(2) 0.9336(3) 0.0159(9) Uiso 1.000000 1 R . .
C8 C 0.4951(5) 0.3779(3) 0.9712(4) 0.0165(10) Uani 1.000000 1 . . .
C18 C 0.5610(4) 0.8272(3) 0.4432(3) 0.0122(9) Uani 1.000000 1 . . .
O8 O 0.3089(3) 0.3628(2) 0.7496(3) 0.0281(8) Uani 1.000000 1 . . .
C16 C 0.6458(5) 0.9293(3) 0.5086(4) 0.0207(10) Uani 1.000000 1 . . .
H16 H 0.6518(5) 0.9388(3) 0.5650(4) 0.0248(12) Uiso 1.000000 1 R . .
C7 C 0.3636(4) 0.4398(3) 0.9801(3) 0.0132(9) Uani 1.000000 1 . . .
C20 C 0.1875(5) 0.4018(3) 0.7579(3) 0.0163(9) Uani 1.000000 1 . . .
C10 C 0.3574(5) 0.7650(3) 0.1899(3) 0.0132(9) Uani 1.000000 1 . . .
H10 H 0.2630(5) 0.7959(3) 0.2047(3) 0.0158(11) Uiso 1.000000 1 R . .
C11 C 0.4833(5) 0.8381(3) 0.1602(3) 0.0172(10) Uani 1.000000 1 . . .
H11a H 0.4735(5) 0.9030(3) 0.1047(3) 0.0206(12) Uiso 1.000000 1 R . .
H11b H 0.5770(5) 0.8129(3) 0.1340(3) 0.0206(12) Uiso 1.000000 1 R . .
F3 F -0.2197(4) 0.8144(2) 0.9418(2) 0.0557(10) Uani 1.000000 1 . . .
C13 C 0.6259(5) 0.8991(3) 0.3392(3) 0.0160(9) Uani 1.000000 1 . . .
C17 C 0.5723(5) 0.8442(3) 0.5262(3) 0.0144(9) Uani 1.000000 1 . . .
C4 C 0.1286(5) 0.5655(3) 0.9974(3) 0.0166(9) Uani 1.000000 1 . . .
H4 H 0.0524(5) 0.6082(3) 1.0031(3) 0.0199(11) Uiso 1.000000 1 R . .
C5 C 0.1504(5) 0.4859(3) 1.0882(3) 0.0183(10) Uani 1.000000 1 . . .
H5 H 0.0865(5) 0.4745(3) 1.1548(3) 0.0219(12) Uiso 1.000000 1 R . .
F2 F -0.4111(4) 0.8727(3) 0.8775(3) 0.0856(15) Uani 1.000000 1 . . .
F5 F -0.2654(4) 0.9850(3) 0.7276(3) 0.0810(14) Uani 1.000000 1 . . .
C12 C 0.6262(5) 0.8817(3) 0.2478(3) 0.0187(10) Uani 1.000000 1 . . .
H12a H 0.6949(5) 0.8306(3) 0.2429(3) 0.0224(12) Uiso 1.000000 1 R . .
H12b H 0.6617(5) 0.9435(3) 0.1831(3) 0.0224(12) Uiso 1.000000 1 R . .
F1 F -0.2081(5) 0.8250(3) 0.7841(3) 0.0727(12) Uani 1.000000 1 . . .
C3 C 0.2218(5) 0.5786(3) 0.9006(3) 0.0123(9) Uani 1.000000 1 . . .
C19 C 0.5265(5) 0.7742(3) 0.7143(3) 0.0226(11) Uani 1.000000 1 . . .
H19a H 0.481(3) 0.8323(12) 0.7208(14) 0.0339(16) Uiso 1.000000 1 GR . .
H19b H 0.484(3) 0.7146(10) 0.7785(5) 0.0339(16) Uiso 1.000000 1 GR . .
H19c H 0.6309(5) 0.780(2) 0.7019(11) 0.0339(16) Uiso 1.000000 1 GR . .
C6 C 0.2665(5) 0.4246(3) 1.0792(3) 0.0171(10) Uani 1.000000 1 . . .
H6a H 0.2801(5) 0.3724(3) 1.1400(3) 0.0205(12) Uiso 1.000000 1 R . .
C15 C 0.7105(5) 1.0002(3) 0.4050(3) 0.0226(11) Uani 1.000000 1 . . .
H15 H 0.7614(5) 1.0577(3) 0.3914(3) 0.0271(13) Uiso 1.000000 1 R . .
C14 C 0.6993(5) 0.9856(3) 0.3224(3) 0.0206(10) Uani 1.000000 1 . . .
H14 H 0.7416(5) 1.0344(3) 0.2534(3) 0.0248(12) Uiso 1.000000 1 R . .
C21 C 0.0490(5) 0.3349(3) 0.8044(4) 0.0311(12) Uani 1.000000 1 . . .
H21a H 0.035(2) 0.2919(17) 0.8780(7) 0.0466(18) Uiso 1.000000 1 GR . .
H21b H -0.0343(7) 0.3757(3) 0.797(2) 0.0466(18) Uiso 1.000000 1 GR . .
H21c H 0.0578(15) 0.2943(17) 0.7678(17) 0.0466(18) Uiso 1.000000 1 GR . .
F4 F -0.0689(4) 0.9293(3) 0.7921(3) 0.0732(12) Uani 1.000000 1 . . .
C9 C 0.6289(5) 0.2653(3) 0.8969(3) 0.0150(9) Uani 1.000000 1 . . .
H9a H 0.617(4) 0.208(3) 0.971(3) 0.0180(11) Uiso 1.000000 1 R . .
O2 O 0.4273(3) 0.53281(19) 0.7899(2) 0.0112(6) Uani 1.000000 1 . . .
O10 O 0.1778(3) 0.7803(2) 0.4262(2) 0.0164(6) Uani 1.000000 1 . . .
O11 O 0.1802(3) 0.7504(2) 0.5870(2) 0.0179(7) Uani 1.000000 1 . . .
C22 C 0.1383(4) 0.7982(3) 0.5056(3) 0.0142(9) Uani 1.000000 1 . . .
C23 C 0.0347(5) 0.8804(3) 0.5072(4) 0.0265(11) Uani 1.000000 1 . . .
H23a H 0.0908(5) 0.9435(5) 0.475(2) 0.0398(17) Uiso 1.000000 1 GR . .
H23b H -0.031(2) 0.8849(14) 0.4686(19) 0.0398(17) Uiso 1.000000 1 GR . .
H23c H -0.021(2) 0.8653(11) 0.5790(4) 0.0398(17) Uiso 1.000000 1 GR . .
O12 O 0.8261(3) 0.5837(2) 0.4970(2) 0.0273(8) Uani 1.000000 1 . . .
H12 H 0.836(5) 0.6428(8) 0.453(3) 0.0410(12) Uiso 1.000000 1 GR . .
O13 O 0.9459(4) 0.7758(3) 0.3534(3) 0.0409(10) Uani 1.000000 1 . . .
H13a H 0.925(5) 0.8340(15) 0.314(4) 0.0614(15) Uiso 1.000000 1 G . .
H13b H 1.028(3) 0.780(3) 0.362(4) 0.0614(15) Uiso 1.000000 1 G . .
C25 C 0.8407(5) 0.6259(4) 0.6344(4) 0.0333(13) Uani 1.000000 1 . . .
H25a H 0.7450(14) 0.5949(14) 0.6819(16) 0.050(2) Uiso 1.000000 1 GR . .
H25b H 0.9039(17) 0.6229(19) 0.6744(18) 0.050(2) Uiso 1.000000 1 GR . .
H25c H 0.831(3) 0.6951(6) 0.5891(4) 0.050(2) Uiso 1.000000 1 GR . .
C24 C 0.9073(5) 0.5707(4) 0.5677(4) 0.0313(13) Uani 1.000000 1 . . .
H24a H 0.9073(5) 0.4994(4) 0.6138(4) 0.0376(15) Uiso 1.000000 1 R . .
H24b H 1.0091(5) 0.5958(4) 0.5270(4) 0.0376(15) Uiso 1.000000 1 R . .
F6 F -0.2680(5) 0.9787(3) 0.8824(4) 0.1058(17) Uani 1.000000 1 . . .
H8a H 0.584(4) 0.417(3) 0.937(3) 0.007(11) Uiso 1.000000 1 . . .
H6 H 0.610(5) 0.546(3) 0.584(4) 0.010(15) Uiso 1.000000 1 . . .
H8b H 0.486(4) 0.329(3) 1.045(3) 0.012(11) Uiso 1.000000 1 . . .
H7 H 0.280(6) 0.567(4) 0.501(4) 0.033(19) Uiso 1.000000 1 . . .
H9b H 0.706(5) 0.299(3) 0.883(3) 0.009(11) Uiso 1.000000 1 . . .

loop_
_atom_site_aniso_label
_atom_site_aniso_U_11
_atom_site_aniso_U_22
_atom_site_aniso_U_33
_atom_site_aniso_U_12
_atom_site_aniso_U_13
_atom_site_aniso_U_23
Eu1 0.01180(13) 0.00790(12) 0.00990(13) 0.00149(8) -0.00160(9) -0.00424(9)
Cu2 0.0130(3) 0.0086(3) 0.0096(3) 0.0017(2) -0.0020(2) -0.0029(2)
Cu3 0.0119(4) 0.0083(3) 0.0106(4) 0.0020(3) -0.0025(3) -0.0049(3)
Cu1 0.0138(3) 0.0095(3) 0.0094(3) 0.0032(2) -0.0031(2) -0.0044(2)
P1 0.0307(8) 0.0202(7) 0.0338(8) 0.0040(6) 0.0039(6) -0.0060(6)
C1 0.027(3) 0.011(2) 0.018(2) 0.0083(19) -0.006(2) -0.0056(19)
C2 0.015(2) 0.010(2) 0.013(2) -0.0020(17) -0.0023(18) -0.0046(18)
O3 0.0130(16) 0.0111(14) 0.0093(14) 0.0043(12) -0.0021(12) -0.0036(12)
O7 0.0112(17) 0.0130(15) 0.0122(16) 0.0001(12) -0.0027(13) -0.0090(13)
O6 0.0104(18) 0.0122(16) 0.0127(16) -0.0021(14) 0.0006(14) -0.0044(13)
O5 0.0214(17) 0.0132(14) 0.0126(15) -0.0047(12) -0.0057(13) -0.0055(12)
O1 0.0188(17) 0.0122(14) 0.0114(15) 0.0067(12) -0.0026(12) -0.0059(12)
O4 0.0139(16) 0.0095(14) 0.0105(15) -0.0024(12) -0.0004(12) -0.0027(12)
N2 0.018(2) 0.0139(18) 0.0144(19) 0.0064(15) -0.0048(15) -0.0100(15)
O9 0.0172(17) 0.0163(16) 0.0180(16) -0.0012(13) -0.0023(13) -0.0085(13)
N1 0.0130(19) 0.0142(18) 0.0129(18) 0.0035(14) -0.0034(15) -0.0073(15)
C8 0.023(3) 0.014(2) 0.014(2) 0.005(2) -0.007(2) -0.007(2)
C18 0.008(2) 0.009(2) 0.015(2) 0.0005(16) -0.0018(17) -0.0020(18)
O8 0.0188(19) 0.0248(17) 0.050(2) 0.0057(14) -0.0153(16) -0.0219(17)
C16 0.022(3) 0.016(2) 0.028(3) 0.0023(19) -0.012(2) -0.010(2)
C7 0.013(2) 0.015(2) 0.013(2) -0.0013(17) -0.0022(18) -0.0088(18)
C20 0.017(2) 0.018(2) 0.016(2) -0.0003(19) -0.0040(19) -0.0102(19)
C10 0.017(2) 0.009(2) 0.009(2) 0.0027(17) -0.0025(17) -0.0016(17)
C11 0.025(3) 0.016(2) 0.009(2) 0.0057(19) -0.0040(18) -0.0053(18)
F3 0.047(2) 0.065(2) 0.0365(19) 0.0041(17) -0.0127(16) -0.0074(17)
C13 0.015(2) 0.013(2) 0.018(2) 0.0024(18) -0.0050(19) -0.0065(19)
C17 0.015(2) 0.011(2) 0.016(2) 0.0002(17) -0.0042(18) -0.0042(18)
C4 0.018(2) 0.015(2) 0.017(2) 0.0041(18) -0.0036(19) -0.0092(19)
C5 0.024(3) 0.019(2) 0.008(2) -0.0001(19) 0.0004(18) -0.0056(19)
F2 0.029(2) 0.109(3) 0.054(2) -0.004(2) -0.0020(17) 0.013(2)
F5 0.075(3) 0.047(2) 0.048(2) 0.033(2) 0.0107(19) 0.0149(18)
C12 0.019(3) 0.010(2) 0.018(2) -0.0045(18) -0.0008(19) -0.0012(19)
F1 0.103(3) 0.059(2) 0.098(3) 0.040(2) -0.071(3) -0.050(2)
C3 0.017(2) 0.012(2) 0.010(2) 0.0020(17) -0.0049(18) -0.0071(17)
C19 0.031(3) 0.024(2) 0.020(2) -0.002(2) -0.013(2) -0.011(2)
C6 0.023(3) 0.014(2) 0.014(2) -0.0004(18) -0.0054(19) -0.0060(18)
C15 0.021(3) 0.012(2) 0.030(3) -0.0057(19) -0.009(2) -0.004(2)
C14 0.019(3) 0.013(2) 0.021(3) -0.0036(18) -0.004(2) -0.0004(19)
C21 0.020(3) 0.022(3) 0.042(3) -0.006(2) 0.003(2) -0.014(2)
F4 0.033(2) 0.059(2) 0.095(3) -0.0113(17) 0.0118(19) -0.026(2)
C9 0.012(2) 0.018(2) 0.013(2) 0.0062(19) -0.0028(18) -0.007(2)
O2 0.0149(16) 0.0111(14) 0.0063(14) 0.0007(11) -0.0002(12) -0.0049(12)
O10 0.0145(17) 0.0175(15) 0.0172(16) 0.0038(12) -0.0034(13) -0.0093(13)
O11 0.0219(18) 0.0185(16) 0.0154(16) 0.0104(13) -0.0083(13) -0.0094(13)
C22 0.013(2) 0.009(2) 0.020(2) 0.0029(17) -0.0026(19) -0.0079(18)
C23 0.034(3) 0.022(3) 0.028(3) 0.015(2) -0.013(2) -0.015(2)
O12 0.0194(19) 0.036(2) 0.0264(19) 0.0001(15) -0.0060(15) -0.0146(16)
O13 0.034(2) 0.056(2) 0.032(2) -0.0019(19) -0.0187(18) -0.0123(19)
C25 0.030(3) 0.046(3) 0.023(3) -0.007(3) -0.008(2) -0.013(3)
C24 0.022(3) 0.040(3) 0.033(3) 0.004(2) -0.014(2) -0.014(3)
F6 0.113(4) 0.087(3) 0.170(5) 0.053(3) -0.050(3) -0.107(4)

loop_
_atom_type_symbol
_atom_type_scat_dispersion_real
_atom_type_scat_dispersion_imag
_atom_type_scat_Cromer_Mann_a1
_atom_type_scat_Cromer_Mann_a2
_atom_type_scat_Cromer_Mann_a3
_atom_type_scat_Cromer_Mann_a4
_atom_type_scat_Cromer_Mann_b1
_atom_type_scat_Cromer_Mann_b2
_atom_type_scat_Cromer_Mann_b3
_atom_type_scat_Cromer_Mann_b4
_atom_type_scat_Cromer_Mann_c
_atom_type_scat_source
_atom_type_scat_dispersion_source
C 0.00347 0.00161 2.31000 1.02000 1.58860 0.86500 20.84390 10.20750 0.56870 51.65120 0.215599998832 'International Tables Volume C Table 6.1.1.4 (pp. 500-502)' 'Henke, Gullikson and Davis, At. Data and Nucl. Data Tables, 1993, 54, 2'
F 0.01794 0.01033 3.53920 2.64120 1.51700 1.02430 10.28250 4.29440 0.26150 26.14760 0.277599990368 'International Tables Volume C Table 6.1.1.4 (pp. 500-502)' 'Henke, Gullikson and Davis, At. Data and Nucl. Data Tables, 1993, 54, 2'
H 0.00000 0.00000 0.49300 0.32291 0.14019 0.04081 10.51090 26.12570 3.14236 57.79970 0.0030380000826 'International Tables Volume C Table 6.1.1.4 (pp. 500-502)' 'Henke, Gullikson and Davis, At. Data and Nucl. Data Tables, 1993, 54, 2'
O 0.01158 0.00611 3.04850 2.28680 1.54630 0.86700 13.27710 5.70110 0.32390 32.90890 0.250800013542 'International Tables Volume C Table 6.1.1.4 (pp. 500-502)' 'Henke, Gullikson and Davis, At. Data and Nucl. Data Tables, 1993, 54, 2'
N 0.00653 0.00323 12.21260 3.13220 2.01250 1.16630 0.00570 9.89330 28.99750 0.58260 -11.5290002823 'International Tables Volume C Table 6.1.1.4 (pp. 500-502)' 'Henke, Gullikson and Davis, At. Data and Nucl. Data Tables, 1993, 54, 2'
P 0.10434 0.09671 6.43450 4.17910 1.78000 1.49080 1.90670 27.15700 0.52600 68.16450 1.11489999294 'International Tables Volume C Table 6.1.1.4 (pp. 500-502)' 'Henke, Gullikson and Davis, At. Data and Nucl. Data Tables, 1993, 54, 2'
Eu -0.00847 3.77655 24.62740 19.08860 13.76030 2.92270 2.38790 0.19420 13.75460 123.17400 2.57450008392 'International Tables Volume C Table 6.1.1.4 (pp. 500-502)' 'Henke, Gullikson and Davis, At. Data and Nucl. Data Tables, 1993, 54, 2'
Cu 0.34125 1.28947 13.33800 7.16760 5.61580 1.67350 3.58280 0.24700 11.39660 64.81260 1.19099998474 'International Tables Volume C Table 6.1.1.4 (pp. 500-502)' 'Henke, Gullikson and Davis, At. Data and Nucl. Data Tables, 1993, 54, 2'

loop_
_geom_angle_atom_site_label_1
_geom_angle_atom_site_label_2
_geom_angle_atom_site_label_3
_geom_angle
_geom_angle_site_symmetry_1
_geom_angle_site_symmetry_3
Cu3 Eu1 Cu2 55.564(9) . .
Cu1 Eu1 Cu2 116.362(13) . .
Cu1 Eu1 Cu3 61.773(9) . .
O7 Eu1 Cu2 35.21(7) . .
O7 Eu1 Cu3 33.77(7) . .
O7 Eu1 Cu1 92.00(7) . .
O6 Eu1 Cu2 82.04(7) . .
O6 Eu1 Cu3 34.07(7) . .
O6 Eu1 Cu1 36.17(7) . .
O6 Eu1 O7 67.80(10) . .
O5 Eu1 Cu2 97.31(6) . .
O5 Eu1 Cu3 118.69(7) . .
O5 Eu1 Cu1 102.94(6) . .
O5 Eu1 O7 129.62(9) . .
O5 Eu1 O6 97.51(10) . .
O1 Eu1 Cu2 145.36(6) . .
O1 Eu1 Cu3 155.90(6) . .
O1 Eu1 Cu1 98.13(6) . .
O1 Eu1 O7 148.62(10) . .
O1 Eu1 O6 132.36(9) . .
O1 Eu1 O5 76.83(9) . .
O4 Eu1 Cu2 34.24(6) . .
O4 Eu1 Cu3 69.08(7) . .
O4 Eu1 Cu1 112.74(7) . .
O4 Eu1 O7 65.35(9) . .
O4 Eu1 O6 78.06(10) . .
O4 Eu1 O5 64.47(9) . .
O4 Eu1 O1 134.42(9) . .
O9 Eu1 Cu2 107.31(7) . .
O9 Eu1 Cu3 81.23(7) . .
O9 Eu1 Cu1 71.51(7) . .
O9 Eu1 O7 75.66(10) . .
O9 Eu1 O6 91.69(10) . .
O9 Eu1 O5 154.71(9) . .
O9 Eu1 O1 79.56(9) . .
O9 Eu1 O4 140.76(10) . .
O2 Eu1 Cu2 148.55(7) . .
O2 Eu1 Cu3 97.14(6) . .
O2 Eu1 Cu1 35.73(6) . .
O2 Eu1 O7 127.43(9) . .
O2 Eu1 O6 67.03(9) . .
O2 Eu1 O5 81.81(8) . .
O2 Eu1 O1 65.34(9) . .
O2 Eu1 O4 127.24(9) . .
O2 Eu1 O9 80.21(9) . .
O11 Eu1 Cu2 69.17(7) . .
O11 Eu1 Cu3 119.65(7) . .
O11 Eu1 Cu1 166.07(7) . .
O11 Eu1 O7 86.62(10) . .
O11 Eu1 O6 151.14(10) . .
O11 Eu1 O5 88.49(10) . .
O11 Eu1 O1 76.50(9) . .
O11 Eu1 O4 79.23(10) . .
O11 Eu1 O9 94.75(10) . .
O11 Eu1 O2 141.81(10) . .
O3 Cu2 Eu1 139.12(8) . .
O7 Cu2 Eu1 44.90(9) . .
O7 Cu2 O3 94.73(12) . .
O4 Cu2 Eu1 42.99(8) . .
O4 Cu2 O3 162.59(12) . .
O4 Cu2 O7 82.26(11) . .
N2 Cu2 Eu1 132.86(10) . .
N2 Cu2 O3 87.90(12) . .
N2 Cu2 O7 175.20(13) . .
N2 Cu2 O4 94.04(12) . .
O10 Cu2 Eu1 80.18(7) . .
O10 Cu2 O3 98.29(11) . .
O10 Cu2 O7 91.73(11) . .
O10 Cu2 O4 98.94(11) . .
O10 Cu2 N2 91.87(12) . .
Eu1 Cu3 Eu1 180.0 2_666 .
O7 Cu3 Eu1 135.75(9) 2_666 .
O7 Cu3 Eu1 135.75(9) . 2_666
O7 Cu3 Eu1 44.25(9) 2_666 2_666
O7 Cu3 Eu1 44.25(9) . .
O7 Cu3 O7 180.0 2_666 .
O6 Cu3 Eu1 136.30(9) 2_666 .
O6 Cu3 Eu1 136.30(9) . 2_666
O6 Cu3 Eu1 43.70(9) 2_666 2_666
O6 Cu3 Eu1 43.70(9) . .
O6 Cu3 O7 92.10(13) 2_666 .
O6 Cu3 O7 92.10(13) . 2_666
O6 Cu3 O7 87.90(13) . .
O6 Cu3 O7 87.90(13) 2_666 2_666
O6 Cu3 O6 180.0 . 2_666
O3 Cu1 Eu1 139.32(8) 2_666 .
O6 Cu1 Eu1 45.25(9) . .
O6 Cu1 O3 95.73(12) . 2_666
N1 Cu1 Eu1 134.23(10) . .
N1 Cu1 O3 86.12(12) . 2_666
N1 Cu1 O6 171.93(13) . .
O8 Cu1 Eu1 76.99(8) . .
O8 Cu1 O3 94.07(12) . 2_666
O8 Cu1 O6 88.70(13) . .
O8 Cu1 N1 99.02(13) . .
O2 Cu1 Eu1 44.56(7) . .
O2 Cu1 O3 166.37(11) . 2_666
O2 Cu1 O6 83.20(11) . .
O2 Cu1 N1 93.15(12) . .
O2 Cu1 O8 99.49(11) . .
F2 P1 F3 90.21(18) . .
F5 P1 F3 176.7(2) . .
F5 P1 F2 87.3(2) . .
F1 P1 F3 89.43(19) . .
F1 P1 F2 91.0(2) . .
F1 P1 F5 88.5(2) . .
F4 P1 F3 89.1(2) . .
F4 P1 F2 179.1(2) . .
F4 P1 F5 93.4(2) . .
F4 P1 F1 88.3(2) . .
F6 P1 F3 90.9(2) . .
F6 P1 F2 89.7(3) . .
F6 P1 F5 91.2(2) . .
F6 P1 F1 179.2(3) . .
F6 P1 F4 90.9(2) . .
C3 C2 C7 117.8(4) . .
O2 C2 C7 122.3(4) . .
O2 C2 C3 119.9(3) . .
Cu1 O3 Cu2 119.27(13) 2_666 .
C10 O3 Cu2 107.2(2) . .
C10 O3 Cu1 110.6(2) . 2_666
Cu2 O7 Eu1 99.89(12) . .
Cu3 O7 Eu1 101.98(12) . .
Cu3 O7 Cu2 107.84(15) . .
Cu3 O6 Eu1 102.23(13) 2_666 .
Cu1 O6 Eu1 98.57(13) . .
Cu1 O6 Cu3 122.72(16) . 2_666
C17 O5 Eu1 118.3(2) . .
C19 O5 Eu1 125.9(2) . .
C19 O5 C17 115.8(3) . .
C1 O1 Eu1 127.6(2) . .
C3 O1 Eu1 116.4(2) . .
C3 O1 C1 115.8(3) . .
Cu2 O4 Eu1 102.77(11) . .
C18 O4 Eu1 123.4(2) . .
C18 O4 Cu2 125.4(2) . .
C11 N2 Cu2 106.8(2) . .
C12 N2 Cu2 112.9(2) . .
C12 N2 C11 111.8(3) . .
C20 O9 Eu1 130.6(3) . .
C8 N1 Cu1 115.2(2) . .
C9 N1 Cu1 105.7(2) . .
C9 N1 C8 112.5(3) . .
C7 C8 N1 112.4(3) . .
C13 C18 O4 123.0(4) . .
C17 C18 O4 118.3(3) . .
C17 C18 C13 118.7(4) . .
C20 O8 Cu1 125.4(3) . .
C15 C16 C17 118.6(4) . .
C8 C7 C2 119.8(4) . .
C6 C7 C2 119.5(4) . .
C6 C7 C8 120.7(4) . .
O8 C20 O9 124.5(4) . .
C21 C20 O9 116.8(4) . .
C21 C20 O8 118.7(4) . .
C11 C10 O3 108.3(3) . .
C9 C10 O3 108.1(3) 2_666 .
C9 C10 C11 111.8(3) 2_666 .
C10 C11 N2 108.8(3) . .
C12 C13 C18 120.9(4) . .
C14 C13 C18 118.4(4) . .
C14 C13 C12 120.5(4) . .
C18 C17 O5 113.6(3) . .
C16 C17 O5 124.0(4) . .
C16 C17 C18 122.3(4) . .
C3 C4 C5 118.5(4) . .
C6 C5 C4 120.4(4) . .
C13 C12 N2 113.8(3) . .
O1 C3 C2 113.7(3) . .
C4 C3 C2 122.8(4) . .
C4 C3 O1 123.5(4) . .
C5 C6 C7 121.0(4) . .
C14 C15 C16 120.0(4) . .
C15 C14 C13 121.9(4) . .
C10 C9 N1 108.5(3) 2_666 .
Cu1 O2 Eu1 99.72(10) . .
C2 O2 Eu1 120.0(2) . .
C2 O2 Cu1 122.5(2) . .
C22 O10 Cu2 121.3(3) . .
C22 O11 Eu1 138.5(3) . .
O11 C22 O10 124.1(4) . .
C23 C22 O10 119.5(4) . .
C23 C22 O11 116.5(4) . .
C25 C24 O12 111.4(4) . .

loop_
_geom_bond_atom_site_label_1
_geom_bond_atom_site_label_2
_geom_bond_distance
_geom_bond_site_symmetry_2
Eu1 Cu2 3.3817(12) .
Eu1 Cu3 3.3967(10) .
Eu1 Cu1 3.3433(13) .
Eu1 O7 2.423(3) .
Eu1 O6 2.401(3) .
Eu1 O5 2.519(3) .
Eu1 O1 2.525(3) .
Eu1 O4 2.364(3) .
Eu1 O9 2.325(3) .
Eu1 O2 2.380(3) .
Eu1 O11 2.300(3) .
Cu2 O3 1.931(3) .
Cu2 O7 1.979(3) .
Cu2 O4 1.951(3) .
Cu2 N2 1.981(3) .
Cu2 O10 2.263(3) .
Cu3 O7 1.930(3) 2_666
Cu3 O7 1.930(3) .
Cu3 O6 1.947(3) 2_666
Cu3 O6 1.947(3) .
Cu1 O3 1.957(3) 2_666
Cu1 O6 1.996(3) .
Cu1 N1 1.999(3) .
Cu1 O8 2.225(3) .
Cu1 O2 1.981(3) .
P1 F3 1.605(3) .
P1 F2 1.583(4) .
P1 F5 1.594(3) .
P1 F1 1.586(4) .
P1 F4 1.565(4) .
P1 F6 1.559(4) .
C1 O1 1.444(5) .
C2 C7 1.407(5) .
C2 C3 1.412(6) .
C2 O2 1.352(5) .
O3 C10 1.448(4) .
O5 C17 1.407(5) .
O5 C19 1.435(5) .
O1 C3 1.399(4) .
O4 C18 1.351(5) .
N2 C11 1.481(5) .
N2 C12 1.484(5) .
O9 C20 1.276(5) .
N1 C8 1.471(5) .
N1 C9 1.480(5) .
C8 C7 1.494(6) .
C18 C13 1.396(5) .
C18 C17 1.403(6) .
O8 C20 1.244(5) .
C16 C17 1.382(6) .
C16 C15 1.387(6) .
C7 C6 1.397(6) .
C20 C21 1.504(6) .
C10 C11 1.514(6) .
C10 C9 1.512(6) 2_666
C13 C12 1.493(6) .
C13 C14 1.403(6) .
C4 C5 1.404(5) .
C4 C3 1.366(6) .
C5 C6 1.382(6) .
C15 C14 1.377(6) .
O10 C22 1.258(5) .
O11 C22 1.272(5) .
C22 C23 1.504(6) .
O12 C24 1.435(5) .
C25 C24 1.514(6) .

loop_
_platon_squeeze_void_nr
_platon_squeeze_void_average_x
_platon_squeeze_void_average_y
_platon_squeeze_void_average_z
_platon_squeeze_void_volume
_platon_squeeze_void_count_electrons
_platon_squeeze_void_content
1 0.000 0.000 0.000 116 18 ' '
